data_1554936
loop_
_publ_author_name
'Zhang, Xiang'
'Huang, Qing-Fei'
'Zou, Wen-Lin'
'Li, Qing-Zhu'
'Feng, Xin'
'Jia, Zhi-Qiang'
'Liu, Yue'
'Li, Jun-Long'
'Wang, Qi-Wei'

_publ_section_title
;
 Synthetic approach to skeletally diverse nitrogen heterocycles from
 dicyano-2-methylenebut-3-enoates
;
_journal_issue 19
_journal_name_full 'Organic Chemistry Frontiers'
_journal_page_first 3321
_journal_paper_doi 10.1039/C9QO00509A
_journal_volume 6
_journal_year 2019
_chemical_formula_moiety 'C20 H21 N3 O4'
_chemical_formula_sum 'C20 H21 N3 O4'
_chemical_formula_weight 367.40
_space_group_crystal_system monoclinic
_space_group_IT_number 14
_space_group_name_Hall '-P 2yn'
_space_group_name_H-M_alt 'P 1 21/n 1'
_atom_sites_solution_hydrogens geom
_atom_sites_solution_primary direct
_audit_creation_date 2018-04-19
_audit_creation_method
;
Olex2 1.2
(compiled 2018.04.03 svn.r3497 for OlexSys, GUI svn.r5486)
;
_audit_update_record
;
2019-03-27 deposited with the CCDC.	2019-05-08 downloaded from the CCDC.
;
_cell_angle_alpha 90
_cell_angle_beta 96.908(3)
_cell_angle_gamma 90
_cell_formula_units_Z 4
_cell_length_a 10.8238(4)
_cell_length_b 10.3557(3)
_cell_length_c 17.8199(7)
_cell_measurement_reflns_used 4101
_cell_measurement_temperature 295.91(10)
_cell_measurement_theta_max 72.3310
_cell_measurement_theta_min 4.0970
_cell_volume 1982.90(12)
_computing_cell_refinement
;
CrysAlisPro, Agilent Technologies,
Version 1.171.37.35 (release 13-08-2014 CrysAlis171 .NET)
(compiled Aug 13 2014,18:06:01)
;
_computing_data_collection
;
CrysAlisPro, Agilent Technologies,
Version 1.171.37.35 (release 13-08-2014 CrysAlis171 .NET)
(compiled Aug 13 2014,18:06:01)
;
_computing_data_reduction
;
CrysAlisPro, Agilent Technologies,
Version 1.171.37.35 (release 13-08-2014 CrysAlis171 .NET)
(compiled Aug 13 2014,18:06:01)
;
_computing_molecular_graphics 'Olex2 (Dolomanov et al., 2009)'
_computing_publication_material 'Olex2 (Dolomanov et al., 2009)'
_computing_structure_refinement 'ShelXL (Sheldrick, 2015)'
_computing_structure_solution 'ShelXT (Sheldrick, 2015)'
_diffrn_ambient_environment air
_diffrn_ambient_temperature 295.91(10)
_diffrn_detector 'CCD plate'
_diffrn_detector_area_resol_mean 15.9595
_diffrn_detector_type EosS2
_diffrn_measured_fraction_theta_full 0.999
_diffrn_measured_fraction_theta_max 0.981
_diffrn_measurement_details
;
#__ type_ start__ end____ width___ exp.time_
  1 omega    1.00   75.00   1.0000    1.0000
omega____ theta____ kappa____ phi______ frames
    -       36.1671  -99.0000    0.0000 74

#__ type_ start__ end____ width___ exp.time_
  2 omega    9.00  104.00   1.0000    1.0000
omega____ theta____ kappa____ phi______ frames
    -       36.1671   77.0000 -120.0000 95

#__ type_ start__ end____ width___ exp.time_
  3 omega   23.00   90.00   1.0000    1.0000
omega____ theta____ kappa____ phi______ frames
    -       36.1671 -125.0000  -60.0000 67

#__ type_ start__ end____ width___ exp.time_
  4 omega  -31.00   53.00   1.0000    1.0000
omega____ theta____ kappa____ phi______ frames
    -       36.1671  -57.0000  -90.0000 84

#__ type_ start__ end____ width___ exp.time_
  5 omega    9.00  104.00   1.0000    1.0000
omega____ theta____ kappa____ phi______ frames
    -       36.1671   77.0000   30.0000 95

#__ type_ start__ end____ width___ exp.time_
  6 omega    9.00  104.00   1.0000    1.0000
omega____ theta____ kappa____ phi______ frames
    -       36.1671   77.0000  120.0000 95

#__ type_ start__ end____ width___ exp.time_
  7 omega   38.00   91.00   1.0000    1.1700
omega____ theta____ kappa____ phi______ frames
    -      108.0000  -30.0000  -60.0000 53

#__ type_ start__ end____ width___ exp.time_
  8 omega   38.00   91.00   1.0000    1.1700
omega____ theta____ kappa____ phi______ frames
    -      108.0000  -30.0000 -180.0000 53

#__ type_ start__ end____ width___ exp.time_
  9 omega   38.00   91.00   1.0000    1.1700
omega____ theta____ kappa____ phi______ frames
    -      108.0000  -30.0000 -120.0000 53

#__ type_ start__ end____ width___ exp.time_
 10 omega   38.00   91.00   1.0000    1.1700
omega____ theta____ kappa____ phi______ frames
    -      108.0000  -30.0000  -90.0000 53

#__ type_ start__ end____ width___ exp.time_
 11 omega   39.00  109.00   1.0000    1.1700
omega____ theta____ kappa____ phi______ frames
    -      108.0000  -94.0000 -180.0000 70

#__ type_ start__ end____ width___ exp.time_
 12 omega   39.00  109.00   1.0000    1.1700
omega____ theta____ kappa____ phi______ frames
    -      108.0000  -94.0000  -90.0000 70

#__ type_ start__ end____ width___ exp.time_
 13 omega   38.00   91.00   1.0000    1.1700
omega____ theta____ kappa____ phi______ frames
    -      108.0000  -30.0000  -30.0000 53

#__ type_ start__ end____ width___ exp.time_
 14 omega   91.00  176.00   1.0000    1.1700
omega____ theta____ kappa____ phi______ frames
    -      108.0000   45.0000   60.0000 85

#__ type_ start__ end____ width___ exp.time_
 15 omega   39.00  109.00   1.0000    1.1700
omega____ theta____ kappa____ phi______ frames
    -      108.0000  -94.0000 -150.0000 70

#__ type_ start__ end____ width___ exp.time_
 16 omega   40.00  135.00   1.0000    1.1700
omega____ theta____ kappa____ phi______ frames
    -      108.0000  -77.0000  -60.0000 95

#__ type_ start__ end____ width___ exp.time_
 17 omega    9.00   34.00   1.0000    1.0000
omega____ theta____ kappa____ phi______ frames
    -       36.1671   77.0000  -30.0000 25
;
_diffrn_measurement_device 'four-circle diffractometer'
_diffrn_measurement_device_type 'New Gemini, Dual, Cu at zero, EosS2'
_diffrn_measurement_method '\w scans'
_diffrn_orient_matrix_UB_11 -0.0787360000
_diffrn_orient_matrix_UB_12 -0.0462093000
_diffrn_orient_matrix_UB_13 -0.0728506000
_diffrn_orient_matrix_UB_21 -0.1181410000
_diffrn_orient_matrix_UB_22 0.0061397000
_diffrn_orient_matrix_UB_23 0.0402480000
_diffrn_orient_matrix_UB_31 -0.0205462000
_diffrn_orient_matrix_UB_32 0.1412033000
_diffrn_orient_matrix_UB_33 -0.0255989000
_diffrn_radiation_monochromator graphite
_diffrn_radiation_probe x-ray
_diffrn_radiation_type CuK\a
_diffrn_radiation_wavelength 1.54184
_diffrn_reflns_av_R_equivalents 0.0237
_diffrn_reflns_av_unetI/netI 0.0228
_diffrn_reflns_Laue_measured_fraction_full 0.999
_diffrn_reflns_Laue_measured_fraction_max 0.981
_diffrn_reflns_limit_h_max 13
_diffrn_reflns_limit_h_min -13
_diffrn_reflns_limit_k_max 12
_diffrn_reflns_limit_k_min -8
_diffrn_reflns_limit_l_max 17
_diffrn_reflns_limit_l_min -21
_diffrn_reflns_number 10517
_diffrn_reflns_point_group_measured_fraction_full 0.999
_diffrn_reflns_point_group_measured_fraction_max 0.981
_diffrn_reflns_theta_full 67.684
_diffrn_reflns_theta_max 72.365
_diffrn_reflns_theta_min 5.000
_diffrn_source 'Enhance (Cu) X-ray Source'
_exptl_absorpt_coefficient_mu 0.715
_exptl_absorpt_correction_T_max 1.00000
_exptl_absorpt_correction_T_min 0.05370
_exptl_absorpt_correction_type multi-scan
_exptl_absorpt_process_details
;
CrysAlisPro, Agilent Technologies,
Version 1.171.37.35 (release 13-08-2014 CrysAlis171 .NET)
(compiled Aug 13 2014,18:06:01)
Empirical absorption correction using spherical harmonics,
 implemented in SCALE3 ABSPACK scaling algorithm.
;
_exptl_crystal_colour 'clear light colourless'
_exptl_crystal_colour_lustre clear
_exptl_crystal_colour_modifier light
_exptl_crystal_colour_primary colourless
_exptl_crystal_density_diffrn 1.231
_exptl_crystal_description block
_exptl_crystal_F_000 776
_exptl_crystal_size_max 0.7
_exptl_crystal_size_mid 0.6
_exptl_crystal_size_min 0.4
_refine_diff_density_max 0.297
_refine_diff_density_min -0.410
_refine_diff_density_rms 0.116
_refine_ls_extinction_method none
_refine_ls_goodness_of_fit_ref 1.072
_refine_ls_hydrogen_treatment constr
_refine_ls_matrix_type full
_refine_ls_number_parameters 248
_refine_ls_number_reflns 3854
_refine_ls_number_restraints 0
_refine_ls_restrained_S_all 1.072
_refine_ls_R_factor_all 0.0737
_refine_ls_R_factor_gt 0.0671
_refine_ls_shift/su_max 0.000
_refine_ls_shift/su_mean 0.000
_refine_ls_structure_factor_coef Fsqd
_refine_ls_weighting_details 'w=1/[\s^2^(Fo^2^)+(0.1160P)^2^+0.2070P] where P=(Fo^2^+2Fc^2^)/3'
_refine_ls_weighting_scheme calc
_refine_ls_wR_factor_gt 0.1697
_refine_ls_wR_factor_ref 0.1800
_reflns_Friedel_coverage 0.000
_reflns_number_gt 3290
_reflns_number_total 3854
_reflns_threshold_expression 'I > 2\s(I)'
_cod_data_source_file c9qo00509a3.cif
_cod_data_source_block lq-zx-180418
_cod_original_cell_volume 1982.89(12)
_cod_database_code 1554936
_shelx_shelxl_version_number 2014/7
_shelx_space_group_comment
;
The symmetry employed for this shelxl refinement is uniquely defined
by the following loop, which should always be used as a source of
symmetry information in preference to the above space-group names.
They are only intended as comments.
;
_reflns_odcompleteness_completeness 99.87
_reflns_odcompleteness_iscentric 1
_reflns_odcompleteness_theta 66.97
_olex2_refinement_description
;
1. Fixed Uiso
 At 1.2 times of:
  All C(H) groups, All C(H,H) groups
 At 1.5 times of:
  All C(H,H,H) groups
2.a Secondary CH2 refined with riding coordinates:
 C1(H1A,H1B), C14(H14A,H14B)
2.b Aromatic/amide H refined with riding coordinates:
 C12(H12), C8(H8), C9(H9), C10(H10), C11(H11)
2.c Idealised Me refined as rotating group:
 C18(H18A,H18B,H18C), C20(H20A,H20B,H20C), C19(H19A,H19B,H19C), C15(H15A,H15B,
 H15C)
;
_olex2_submission_special_instructions 'No special instructions were received'

loop_
_space_group_symop_operation_xyz
'x, y, z'
'-x+1/2, y+1/2, -z+1/2'
'-x, -y, -z'
'x-1/2, -y-1/2, z-1/2'

loop_
_atom_site_label
_atom_site_type_symbol
_atom_site_fract_x
_atom_site_fract_y
_atom_site_fract_z
_atom_site_U_iso_or_equiv
_atom_site_adp_type
_atom_site_occupancy
_atom_site_site_symmetry_order
_atom_site_calc_flag
_atom_site_refinement_flags_posn
O4 O 0.20760(13) 0.55327(12) 0.60907(7) 0.0586(4) Uani 1 1 d .
O3 O 0.11201(14) 0.40054(13) 0.67272(7) 0.0613(4) Uani 1 1 d .
O1 O 0.15904(13) 0.60778(13) 0.44553(8) 0.0631(4) Uani 1 1 d .
O2 O 0.35823(12) 0.54556(12) 0.46856(9) 0.0612(4) Uani 1 1 d .
N1 N 0.14903(14) 0.37064(13) 0.55196(8) 0.0495(4) Uani 1 1 d .
C13 C 0.23717(15) 0.53025(14) 0.46537(8) 0.0423(4) Uani 1 1 d .
C4 C 0.20803(14) 0.39446(14) 0.48775(8) 0.0401(3) Uani 1 1 d .
C7 C 0.27544(14) 0.27260(15) 0.37587(9) 0.0434(4) Uani 1 1 d .
N3 N 0.0521(2) 0.00586(19) 0.40692(12) 0.0876(7) Uani 1 1 d .
C3 C 0.22574(14) 0.28742(15) 0.44852(8) 0.0414(3) Uani 1 1 d .
C16 C 0.15327(15) 0.44099(15) 0.61747(9) 0.0451(4) Uani 1 1 d .
C2 C 0.18250(17) 0.17195(15) 0.49369(9) 0.0497(4) Uani 1 1 d .
C6 C 0.1099(2) 0.07712(17) 0.44478(11) 0.0587(5) Uani 1 1 d .
C12 C 0.24821(17) 0.36316(18) 0.31870(10) 0.0528(4) Uani 1 1 d .
H12 H 0.1972 0.4331 0.3262 0.063 Uiso 1 1 calc R
C8 C 0.35080(17) 0.16791(18) 0.36254(11) 0.0570(5) Uani 1 1 d .
H8 H 0.3697 0.1059 0.3999 0.068 Uiso 1 1 calc R
C1 C 0.10051(19) 0.23908(16) 0.54792(10) 0.0561(5) Uani 1 1 d .
H1A H 0.0133 0.2375 0.5275 0.067 Uiso 1 1 calc R
H1B H 0.1102 0.1984 0.5973 0.067 Uiso 1 1 calc R
C17 C 0.22376(19) 0.64953(17) 0.67059(10) 0.0550(4) Uani 1 1 d .
C5 C 0.2910(2) 0.10656(19) 0.53584(12) 0.0675(6) Uani 1 1 d .
C9 C 0.39766(19) 0.1558(2) 0.29382(13) 0.0669(6) Uani 1 1 d .
H9 H 0.4476 0.0854 0.2854 0.080 Uiso 1 1 calc R
C10 C 0.37103(19) 0.2467(2) 0.23805(12) 0.0690(6) Uani 1 1 d .
H10 H 0.4032 0.2385 0.1922 0.083 Uiso 1 1 calc R
C11 C 0.2965(2) 0.3499(2) 0.25064(11) 0.0679(5) Uani 1 1 d .
H11 H 0.2783 0.4116 0.2130 0.082 Uiso 1 1 calc R
N2 N 0.3747(3) 0.0606(2) 0.57021(16) 0.1032(8) Uani 1 1 d .
C18 C 0.2813(3) 0.7617(2) 0.63287(14) 0.0853(8) Uani 1 1 d .
H18A H 0.3602 0.7358 0.6183 0.128 Uiso 1 1 calc GR
H18B H 0.2931 0.8328 0.6675 0.128 Uiso 1 1 calc GR
H18C H 0.2271 0.7875 0.5888 0.128 Uiso 1 1 calc GR
C14 C 0.4046(3) 0.6685(2) 0.44357(17) 0.0874(8) Uani 1 1 d .
H14A H 0.4660 0.7032 0.4825 0.105 Uiso 1 1 calc R
H14B H 0.3366 0.7298 0.4350 0.105 Uiso 1 1 calc R
C20 C 0.3119(3) 0.5949(3) 0.73487(15) 0.0959(9) Uani 1 1 d .
H20A H 0.2736 0.5226 0.7565 0.144 Uiso 1 1 calc GR
H20B H 0.3311 0.6602 0.7728 0.144 Uiso 1 1 calc GR
H20C H 0.3872 0.5673 0.7162 0.144 Uiso 1 1 calc GR
C19 C 0.1006(3) 0.6856(3) 0.6953(2) 0.0984(9) Uani 1 1 d .
H19A H 0.0428 0.7061 0.6518 0.148 Uiso 1 1 calc GR
H19B H 0.1110 0.7594 0.7281 0.148 Uiso 1 1 calc GR
H19C H 0.0692 0.6145 0.7219 0.148 Uiso 1 1 calc GR
C15 C 0.4608(3) 0.6501(3) 0.37373(18) 0.1003(9) Uani 1 1 d .
H15A H 0.3998 0.6156 0.3354 0.150 Uiso 1 1 calc GR
H15B H 0.5294 0.5910 0.3827 0.150 Uiso 1 1 calc GR
H15C H 0.4902 0.7315 0.3572 0.150 Uiso 1 1 calc GR

loop_
_atom_site_aniso_label
_atom_site_aniso_U_11
_atom_site_aniso_U_22
_atom_site_aniso_U_33
_atom_site_aniso_U_23
_atom_site_aniso_U_13
_atom_site_aniso_U_12
O4 0.0888(9) 0.0491(7) 0.0421(6) -0.0123(5) 0.0255(6) -0.0299(6)
O3 0.0901(9) 0.0577(7) 0.0411(6) -0.0055(5) 0.0276(6) -0.0244(7)
O1 0.0719(8) 0.0518(7) 0.0661(8) 0.0094(6) 0.0101(6) 0.0079(6)
O2 0.0552(7) 0.0472(7) 0.0857(9) 0.0054(6) 0.0270(6) -0.0129(5)
N1 0.0699(9) 0.0408(7) 0.0424(7) -0.0076(5) 0.0258(6) -0.0207(6)
C13 0.0550(8) 0.0385(8) 0.0356(7) -0.0014(6) 0.0150(6) -0.0044(6)
C4 0.0456(7) 0.0398(7) 0.0370(7) -0.0006(6) 0.0131(6) -0.0080(6)
C7 0.0464(7) 0.0437(8) 0.0425(8) -0.0064(6) 0.0151(6) -0.0077(6)
N3 0.1236(17) 0.0682(11) 0.0762(12) -0.0244(10) 0.0329(12) -0.0467(12)
C3 0.0487(8) 0.0371(7) 0.0404(7) -0.0013(6) 0.0131(6) -0.0067(6)
C16 0.0572(8) 0.0434(8) 0.0371(7) -0.0037(6) 0.0152(6) -0.0128(7)
C2 0.0675(10) 0.0378(8) 0.0463(9) -0.0031(6) 0.0167(7) -0.0128(7)
C6 0.0811(12) 0.0441(9) 0.0555(10) -0.0083(8) 0.0273(9) -0.0194(9)
C12 0.0619(10) 0.0567(9) 0.0423(8) -0.0023(7) 0.0158(7) 0.0013(8)
C8 0.0607(10) 0.0509(9) 0.0629(11) -0.0084(8) 0.0219(8) 0.0009(8)
C1 0.0793(11) 0.0437(9) 0.0506(9) -0.0082(7) 0.0298(8) -0.0241(8)
C17 0.0756(11) 0.0459(9) 0.0456(9) -0.0146(7) 0.0158(8) -0.0146(8)
C5 0.0913(15) 0.0467(10) 0.0654(12) 0.0116(9) 0.0127(11) -0.0068(10)
C9 0.0627(11) 0.0688(12) 0.0742(13) -0.0236(10) 0.0282(10) -0.0012(9)
C10 0.0665(11) 0.0935(15) 0.0519(10) -0.0221(10) 0.0272(9) -0.0095(11)
C11 0.0781(12) 0.0858(14) 0.0429(10) 0.0008(9) 0.0196(9) -0.0014(11)
N2 0.1138(18) 0.0797(14) 0.1117(18) 0.0327(13) -0.0041(15) 0.0059(13)
C18 0.129(2) 0.0565(12) 0.0744(14) -0.0164(10) 0.0288(14) -0.0409(13)
C14 0.0968(17) 0.0576(12) 0.118(2) 0.0029(12) 0.0533(16) -0.0304(12)
C20 0.120(2) 0.0858(17) 0.0743(15) -0.0087(13) -0.0209(14) -0.0240(16)
C19 0.105(2) 0.0700(15) 0.129(3) -0.0226(15) 0.0515(18) -0.0022(14)
C15 0.113(2) 0.1023(19) 0.0916(19) 0.0149(15) 0.0361(16) -0.0394(17)

loop_
_atom_type_symbol
_atom_type_description
_atom_type_scat_dispersion_real
_atom_type_scat_dispersion_imag
_atom_type_scat_source
C C 0.0181 0.0091 'International Tables Vol C Tables 4.2.6.8 and 6.1.1.4'
H H 0.0000 0.0000 'International Tables Vol C Tables 4.2.6.8 and 6.1.1.4'
N N 0.0311 0.0180 'International Tables Vol C Tables 4.2.6.8 and 6.1.1.4'
O O 0.0492 0.0322 'International Tables Vol C Tables 4.2.6.8 and 6.1.1.4'

loop_
_geom_angle_atom_site_label_1
_geom_angle_atom_site_label_2
_geom_angle_atom_site_label_3
_geom_angle
C16 O4 C17 121.69(12)
C13 O2 C14 118.05(17)
C4 N1 C1 108.76(12)
C16 N1 C4 129.12(13)
C16 N1 C1 120.86(13)
O1 C13 O2 126.96(15)
O1 C13 C4 123.06(15)
O2 C13 C4 109.93(13)
N1 C4 C13 120.84(13)
C3 C4 N1 112.96(13)
C3 C4 C13 126.04(13)
C12 C7 C3 120.51(14)
C12 C7 C8 118.47(15)
C8 C7 C3 121.02(15)
C4 C3 C7 129.69(14)
C4 C3 C2 107.33(13)
C7 C3 C2 122.98(13)
O4 C16 N1 109.95(13)
O3 C16 O4 127.83(15)
O3 C16 N1 122.22(14)
C3 C2 C1 102.08(12)
C6 C2 C3 112.36(14)
C6 C2 C1 111.22(15)
C6 C2 C5 109.21(16)
C5 C2 C3 110.30(15)
C5 C2 C1 111.53(16)
N3 C6 C2 178.6(3)
C7 C12 H12 119.8
C11 C12 C7 120.42(18)
C11 C12 H12 119.8
C7 C8 H8 119.8
C9 C8 C7 120.32(19)
C9 C8 H8 119.8
N1 C1 C2 102.68(12)
N1 C1 H1A 111.2
N1 C1 H1B 111.2
C2 C1 H1A 111.2
C2 C1 H1B 111.2
H1A C1 H1B 109.1
O4 C17 C18 101.93(14)
O4 C17 C20 108.55(17)
O4 C17 C19 110.86(18)
C20 C17 C18 111.6(2)
C19 C17 C18 111.5(2)
C19 C17 C20 111.9(2)
N2 C5 C2 177.1(3)
C8 C9 H9 119.7
C10 C9 C8 120.61(19)
C10 C9 H9 119.7
C9 C10 H10 120.3
C11 C10 C9 119.43(18)
C11 C10 H10 120.3
C12 C11 H11 119.6
C10 C11 C12 120.8(2)
C10 C11 H11 119.6
C17 C18 H18A 109.5
C17 C18 H18B 109.5
C17 C18 H18C 109.5
H18A C18 H18B 109.5
H18A C18 H18C 109.5
H18B C18 H18C 109.5
O2 C14 H14A 109.7
O2 C14 H14B 109.7
O2 C14 C15 109.8(2)
H14A C14 H14B 108.2
C15 C14 H14A 109.7
C15 C14 H14B 109.7
C17 C20 H20A 109.5
C17 C20 H20B 109.5
C17 C20 H20C 109.5
H20A C20 H20B 109.5
H20A C20 H20C 109.5
H20B C20 H20C 109.5
C17 C19 H19A 109.5
C17 C19 H19B 109.5
C17 C19 H19C 109.5
H19A C19 H19B 109.5
H19A C19 H19C 109.5
H19B C19 H19C 109.5
C14 C15 H15A 109.5
C14 C15 H15B 109.5
C14 C15 H15C 109.5
H15A C15 H15B 109.5
H15A C15 H15C 109.5
H15B C15 H15C 109.5

loop_
_geom_bond_atom_site_label_1
_geom_bond_atom_site_label_2
_geom_bond_distance
O4 C16 1.3196(18)
O4 C17 1.4765(19)
O3 C16 1.2043(19)
O1 C13 1.189(2)
O2 C13 1.314(2)
O2 C14 1.458(2)
N1 C4 1.3978(18)
N1 C16 1.372(2)
N1 C1 1.4588(19)
C13 C4 1.505(2)
C4 C3 1.337(2)
C7 C3 1.469(2)
C7 C12 1.390(2)
C7 C8 1.394(2)
N3 C6 1.136(3)
C3 C2 1.545(2)
C2 C6 1.475(2)
C2 C1 1.553(2)
C2 C5 1.480(3)
C12 H12 0.9300
C12 C11 1.384(2)
C8 H8 0.9300
C8 C9 1.386(3)
C1 H1A 0.9700
C1 H1B 0.9700
C17 C18 1.513(3)
C17 C20 1.510(3)
C17 C19 1.501(3)
C5 N2 1.135(3)
C9 H9 0.9300
C9 C10 1.375(3)
C10 H10 0.9300
C10 C11 1.373(3)
C11 H11 0.9300
C18 H18A 0.9600
C18 H18B 0.9600
C18 H18C 0.9600
C14 H14A 0.9700
C14 H14B 0.9700
C14 C15 1.462(4)
C20 H20A 0.9600
C20 H20B 0.9600
C20 H20C 0.9600
C19 H19A 0.9600
C19 H19B 0.9600
C19 H19C 0.9600
C15 H15A 0.9600
C15 H15B 0.9600
C15 H15C 0.9600
